data_7005044
loop_
_publ_author_name
'Silversides, Jon D.'
'Allan, Cheryll C.'
'Archibald, Stephen J.'

_publ_section_title
;
 Copper(II) cyclam-based complexes for radiopharmaceutical
 applications: synthesis and structural analysis.
;
_journal_issue 9
_journal_name_full 'Dalton transactions (Cambridge, England : 2003)'
_journal_page_first 971
_journal_page_last 978
_journal_paper_doi 10.1039/b615329a
_journal_year 2007
_chemical_formula_moiety 'C18 H30 Cu N4 O8, 4(H2 O)'
_chemical_formula_sum 'C18 H38 Cu N4 O12'
_chemical_formula_weight 566.06
_chemical_name_systematic
;
?
;
_space_group_IT_number 14
_symmetry_cell_setting monoclinic
_symmetry_space_group_name_Hall '-P 2ybc'
_symmetry_space_group_name_H-M 'P 1 21/c 1'
_atom_sites_solution_hydrogens geom
_atom_sites_solution_primary direct
_atom_sites_solution_secondary difmap
_audit_creation_method SHELXL-97
_cell_angle_alpha 90.00
_cell_angle_beta 90.472(18)
_cell_angle_gamma 90.00
_cell_formula_units_Z 2
_cell_length_a 8.5304(15)
_cell_length_b 15.337(3)
_cell_length_c 9.010(2)
_cell_measurement_temperature 150(2)
_cell_volume 1178.7(4)
_computing_cell_refinement X-AREA
_computing_data_collection X-AREA
_computing_data_reduction X-RED
_computing_molecular_graphics 'ORTEP II (Johnson, 1976)'
_computing_publication_material 'SHELXL 97 (Sheldrick, 1997)'
_computing_structure_refinement 'SHELXL-97 (Sheldrick, 1997)'
_computing_structure_solution 'SHELXS-97 (Sheldrick, 1990)'
_diffrn_ambient_temperature 150(2)
_diffrn_measured_fraction_theta_full 0.993
_diffrn_measured_fraction_theta_max 0.993
_diffrn_measurement_device_type 'Stoe IPDSII image plate'
_diffrn_measurement_method '185 frames at 1^o intervals, exposure time 1 minute'
_diffrn_radiation_monochromator graphite
_diffrn_radiation_source 'fine-focus sealed tube'
_diffrn_radiation_type MoK\a
_diffrn_radiation_wavelength 0.71073
_diffrn_reflns_av_R_equivalents 0.0318
_diffrn_reflns_av_sigmaI/netI 0.0269
_diffrn_reflns_limit_h_max 13
_diffrn_reflns_limit_h_min -13
_diffrn_reflns_limit_k_max 19
_diffrn_reflns_limit_k_min -24
_diffrn_reflns_limit_l_max 11
_diffrn_reflns_limit_l_min -14
_diffrn_reflns_number 17146
_diffrn_reflns_theta_full 34.78
_diffrn_reflns_theta_max 34.78
_diffrn_reflns_theta_min 2.62
_exptl_absorpt_coefficient_mu 0.997
_exptl_absorpt_correction_type none
_exptl_crystal_colour blue
_exptl_crystal_density_diffrn 1.595
_exptl_crystal_density_method 'not measured'
_exptl_crystal_description block
_exptl_crystal_F_000 598
_exptl_crystal_size_max 0.5
_exptl_crystal_size_mid 0.4
_exptl_crystal_size_min 0.3
_refine_diff_density_max 0.791
_refine_diff_density_min -0.791
_refine_diff_density_rms 0.101
_refine_ls_extinction_coef 0.030(3)
_refine_ls_extinction_expression Fc^*^=kFc[1+0.001xFc^2^\l^3^/sin(2\q)]^-1/4^
_refine_ls_extinction_method SHELXL
_refine_ls_goodness_of_fit_ref 1.127
_refine_ls_hydrogen_treatment mixed
_refine_ls_matrix_type full
_refine_ls_number_parameters 173
_refine_ls_number_reflns 5072
_refine_ls_number_restraints 0
_refine_ls_restrained_S_all 1.127
_refine_ls_R_factor_all 0.0471
_refine_ls_R_factor_gt 0.0380
_refine_ls_shift/su_max 0.058
_refine_ls_shift/su_mean 0.004
_refine_ls_structure_factor_coef Fsqd
_refine_ls_weighting_details 'calc w=1/[\s^2^(Fo^2^)+(0.0654P)^2^+0.2425P] where P=(Fo^2^+2Fc^2^)/3'
_refine_ls_weighting_scheme calc
_refine_ls_wR_factor_gt 0.1065
_refine_ls_wR_factor_ref 0.1115
_reflns_number_gt 4104
_reflns_number_total 5072
_reflns_threshold_expression >2sigma(I)
_cod_data_source_file b615329a.txt
_cod_data_source_block sja18_05
_cod_original_cell_volume 1178.8(4)
_cod_original_sg_symbol_H-M P21/c
_cod_database_code 7005044

loop_
_symmetry_equiv_pos_as_xyz
'x, y, z'
'-x, y+1/2, -z+1/2'
'-x, -y, -z'
'x, -y-1/2, z-1/2'

loop_
_atom_site_label
_atom_site_type_symbol
_atom_site_fract_x
_atom_site_fract_y
_atom_site_fract_z
_atom_site_U_iso_or_equiv
_atom_site_adp_type
_atom_site_occupancy
_atom_site_symmetry_multiplicity
_atom_site_calc_flag
_atom_site_refinement_flags
_atom_site_disorder_assembly
_atom_site_disorder_group
Cu1 Cu 0.5000 0.5000 0.0000 0.01200(7) Uani 1 2 d S . .
N1 N 0.33585(13) 0.48259(7) 0.16332(13) 0.01446(18) Uani 1 1 d . . .
N2 N 0.65484(13) 0.40144(7) 0.09106(13) 0.01552(19) Uani 1 1 d . . .
O1 O 0.58201(11) 0.60122(7) 0.16712(11) 0.01681(17) Uani 1 1 d . . .
O2 O 0.57078(13) 0.61970(7) 0.41325(11) 0.0208(2) Uani 1 1 d . . .
O3 O 0.89391(15) 0.29808(8) 0.25216(14) 0.0293(3) Uani 1 1 d . . .
O4 O 0.91696(16) 0.40719(9) 0.41694(15) 0.0313(3) Uani 1 1 d . . .
H4 H 0.9835 0.3753 0.4544 0.047 Uiso 1 1 calc R . .
C1 C 0.29852(15) 0.38854(9) 0.19122(15) 0.0175(2) Uani 1 1 d . . .
H11 H 0.2511 0.3645 0.1020 0.021 Uiso 1 1 calc R . .
H12 H 0.2209 0.3855 0.2691 0.021 Uiso 1 1 calc R . .
C2 C 0.43669(16) 0.33116(9) 0.23558(15) 0.0180(2) Uani 1 1 d . . .
H21 H 0.3970 0.2739 0.2611 0.022 Uiso 1 1 calc R . .
H22 H 0.4848 0.3555 0.3242 0.022 Uiso 1 1 calc R . .
C3 C 0.56295(16) 0.32025(8) 0.11867(15) 0.0171(2) Uani 1 1 d . . .
H31 H 0.6343 0.2745 0.1501 0.021 Uiso 1 1 calc R . .
H32 H 0.5140 0.3018 0.0263 0.021 Uiso 1 1 calc R . .
C4 C 0.76765(15) 0.38759(9) -0.03316(15) 0.0180(2) Uani 1 1 d . . .
H41 H 0.7209 0.3498 -0.1077 0.022 Uiso 1 1 calc R . .
H42 H 0.8621 0.3598 0.0043 0.022 Uiso 1 1 calc R . .
C5 C 0.80803(15) 0.47483(10) -0.10154(15) 0.0177(2) Uani 1 1 d . . .
H51 H 0.8552 0.5123 -0.0268 0.021 Uiso 1 1 calc R . .
H52 H 0.8836 0.4665 -0.1801 0.021 Uiso 1 1 calc R . .
C6 C 0.38263(15) 0.52637(9) 0.30505(14) 0.0157(2) Uani 1 1 d . . .
H61 H 0.4069 0.4818 0.3781 0.019 Uiso 1 1 calc R . .
H62 H 0.2936 0.5592 0.3413 0.019 Uiso 1 1 calc R . .
C7 C 0.52322(14) 0.58808(8) 0.29386(14) 0.0150(2) Uani 1 1 d . . .
C8 C 0.73916(15) 0.43142(9) 0.22572(15) 0.0170(2) Uani 1 1 d . . .
H81 H 0.6616 0.4459 0.2998 0.020 Uiso 1 1 calc R . .
H82 H 0.7937 0.4849 0.2011 0.020 Uiso 1 1 calc R . .
C9 C 0.85780(16) 0.36943(10) 0.29712(16) 0.0199(2) Uani 1 1 d . . .
O1W O 1.12568(13) 0.16831(8) 0.36304(13) 0.0228(2) Uani 1 1 d . . .
H11W H 1.217(3) 0.1522(17) 0.342(3) 0.034 Uiso 1 1 d . . .
H12W H 1.092(3) 0.1920(18) 0.286(3) 0.034 Uiso 1 1 d . . .
O2W O 1.13316(13) 0.31324(8) 0.54101(13) 0.0229(2) Uani 1 1 d . . .
H21W H 1.141(3) 0.2671(19) 0.495(3) 0.034 Uiso 1 1 d . . .
H22W H 1.225(3) 0.3314(18) 0.552(3) 0.034 Uiso 1 1 d . . .

loop_
_atom_site_aniso_label
_atom_site_aniso_U_11
_atom_site_aniso_U_22
_atom_site_aniso_U_33
_atom_site_aniso_U_23
_atom_site_aniso_U_13
_atom_site_aniso_U_12
Cu1 0.01185(10) 0.01301(10) 0.01113(10) 0.00032(7) 0.00034(6) 0.00001(6)
N1 0.0147(4) 0.0145(4) 0.0141(4) -0.0005(3) -0.0006(3) -0.0010(3)
N2 0.0161(4) 0.0161(4) 0.0143(4) -0.0008(3) -0.0006(3) 0.0008(3)
O1 0.0183(4) 0.0175(4) 0.0147(4) -0.0001(3) -0.0003(3) -0.0024(3)
O2 0.0260(5) 0.0217(5) 0.0146(4) -0.0026(3) -0.0021(4) -0.0047(4)
O3 0.0334(6) 0.0253(5) 0.0290(6) -0.0038(4) -0.0106(5) 0.0121(5)
O4 0.0316(6) 0.0346(6) 0.0274(6) -0.0083(5) -0.0153(5) 0.0125(5)
C1 0.0184(5) 0.0166(5) 0.0174(5) 0.0007(4) 0.0017(4) -0.0047(4)
C2 0.0228(5) 0.0159(5) 0.0153(5) 0.0020(4) 0.0012(4) -0.0019(4)
C3 0.0210(5) 0.0130(5) 0.0172(5) 0.0006(4) -0.0012(4) 0.0000(4)
C4 0.0178(5) 0.0198(6) 0.0165(5) 0.0006(4) 0.0004(4) 0.0041(4)
C5 0.0136(4) 0.0216(5) 0.0180(5) 0.0009(4) 0.0000(4) 0.0007(4)
C6 0.0174(5) 0.0174(5) 0.0122(5) -0.0010(4) 0.0019(4) -0.0012(4)
C7 0.0162(4) 0.0137(5) 0.0151(5) -0.0007(4) -0.0012(4) 0.0006(4)
C8 0.0173(5) 0.0174(5) 0.0163(5) -0.0007(4) -0.0029(4) 0.0023(4)
C9 0.0187(5) 0.0231(6) 0.0179(5) 0.0009(5) -0.0027(4) 0.0033(4)
O1W 0.0197(4) 0.0281(5) 0.0205(5) 0.0033(4) -0.0005(4) 0.0042(4)
O2W 0.0213(4) 0.0265(5) 0.0210(5) -0.0002(4) -0.0047(4) 0.0008(4)

loop_
_atom_type_symbol
_atom_type_description
_atom_type_scat_dispersion_real
_atom_type_scat_dispersion_imag
_atom_type_scat_source
C C 0.0033 0.0016 'International Tables Vol C Tables 4.2.6.8 and 6.1.1.4'
H H 0.0000 0.0000 'International Tables Vol C Tables 4.2.6.8 and 6.1.1.4'
N N 0.0061 0.0033 'International Tables Vol C Tables 4.2.6.8 and 6.1.1.4'
O O 0.0106 0.0060 'International Tables Vol C Tables 4.2.6.8 and 6.1.1.4'
Cu Cu 0.3201 1.2651 'International Tables Vol C Tables 4.2.6.8 and 6.1.1.4'

loop_
_geom_angle_atom_site_label_1
_geom_angle_atom_site_label_2
_geom_angle_atom_site_label_3
_geom_angle
_geom_angle_site_symmetry_1
_geom_angle_site_symmetry_3
_geom_angle_publ_flag
N1 Cu1 N1 180.00(6) . 3_665 ?
N1 Cu1 N2 93.16(5) . . ?
N1 Cu1 N2 86.84(5) 3_665 . ?
N1 Cu1 N2 86.84(5) . 3_665 ?
N1 Cu1 N2 93.16(5) 3_665 3_665 ?
N2 Cu1 N2 180.0 . 3_665 ?
N1 Cu1 O1 79.75(4) . . ?
N1 Cu1 O1 100.25(4) 3_665 . ?
N2 Cu1 O1 92.43(4) . . ?
N2 Cu1 O1 87.57(4) 3_665 . ?
N1 Cu1 O1 100.25(4) . 3_665 ?
N1 Cu1 O1 79.75(4) 3_665 3_665 ?
N2 Cu1 O1 87.57(4) . 3_665 ?
N2 Cu1 O1 92.43(4) 3_665 3_665 ?
O1 Cu1 O1 180.0 . 3_665 ?
C5 N1 C6 109.56(10) 3_665 . ?
C5 N1 C1 107.95(10) 3_665 . ?
C6 N1 C1 110.17(10) . . ?
C5 N1 Cu1 103.81(8) 3_665 . ?
C6 N1 Cu1 112.00(8) . . ?
C1 N1 Cu1 113.06(8) . . ?
C8 N2 C3 112.03(11) . . ?
C8 N2 C4 110.26(10) . . ?
C3 N2 C4 110.34(10) . . ?
C8 N2 Cu1 112.65(8) . . ?
C3 N2 Cu1 109.03(8) . . ?
C4 N2 Cu1 102.11(8) . . ?
C7 O1 Cu1 111.54(8) . . ?
N1 C1 C2 115.81(11) . . ?
C1 C2 C3 115.65(11) . . ?
N2 C3 C2 113.51(11) . . ?
N2 C4 C5 109.18(11) . . ?
N1 C5 C4 110.43(10) 3_665 . ?
N1 C6 C7 115.16(10) . . ?
O2 C7 O1 126.03(12) . . ?
O2 C7 C6 115.69(12) . . ?
O1 C7 C6 118.26(11) . . ?
N2 C8 C9 117.93(11) . . ?
O3 C9 O4 125.05(13) . . ?
O3 C9 C8 126.36(13) . . ?
O4 C9 C8 108.58(12) . . ?

loop_
_geom_bond_atom_site_label_1
_geom_bond_atom_site_label_2
_geom_bond_distance
_geom_bond_site_symmetry_2
_geom_bond_publ_flag
Cu1 N1 2.0571(12) . ?
Cu1 N1 2.0571(12) 3_665 ?
Cu1 N2 2.1644(12) . ?
Cu1 N2 2.1644(12) 3_665 ?
Cu1 O1 2.2693(10) . ?
Cu1 O1 2.2693(10) 3_665 ?
N1 C5 1.4938(17) 3_665 ?
N1 C6 1.4942(17) . ?
N1 C1 1.4990(17) . ?
N2 C8 1.4787(17) . ?
N2 C3 1.4934(17) . ?
N2 C4 1.4972(18) . ?
O1 C7 1.2672(16) . ?
O2 C7 1.2449(16) . ?
O3 C9 1.2077(19) . ?
O4 C9 1.3216(19) . ?
C1 C2 1.522(2) . ?
C2 C3 1.522(2) . ?
C4 C5 1.514(2) . ?
C5 N1 1.4938(17) 3_665 ?
C6 C7 1.5317(18) . ?
C8 C9 1.5269(19) . ?

loop_
_geom_torsion_atom_site_label_1
_geom_torsion_atom_site_label_2
_geom_torsion_atom_site_label_3
_geom_torsion_atom_site_label_4
_geom_torsion
_geom_torsion_site_symmetry_1
_geom_torsion_site_symmetry_2
_geom_torsion_site_symmetry_3
_geom_torsion_site_symmetry_4
_geom_torsion_publ_flag
N2 Cu1 N1 C5 -163.64(8) . . . 3_665 ?
N2 Cu1 N1 C5 16.36(8) 3_665 . . 3_665 ?
O1 Cu1 N1 C5 104.46(8) . . . 3_665 ?
O1 Cu1 N1 C5 -75.54(8) 3_665 . . 3_665 ?
N2 Cu1 N1 C6 78.25(9) . . . . ?
N2 Cu1 N1 C6 -101.75(9) 3_665 . . . ?
O1 Cu1 N1 C6 -13.66(8) . . . . ?
O1 Cu1 N1 C6 166.34(8) 3_665 . . . ?
N2 Cu1 N1 C1 -46.93(9) . . . . ?
N2 Cu1 N1 C1 133.07(9) 3_665 . . . ?
O1 Cu1 N1 C1 -138.83(9) . . . . ?
O1 Cu1 N1 C1 41.17(9) 3_665 . . . ?
N1 Cu1 N2 C8 -75.00(9) . . . . ?
N1 Cu1 N2 C8 105.00(9) 3_665 . . . ?
O1 Cu1 N2 C8 4.86(9) . . . . ?
O1 Cu1 N2 C8 -175.14(9) 3_665 . . . ?
N1 Cu1 N2 C3 50.01(9) . . . . ?
N1 Cu1 N2 C3 -129.99(9) 3_665 . . . ?
O1 Cu1 N2 C3 129.87(8) . . . . ?
O1 Cu1 N2 C3 -50.13(8) 3_665 . . . ?
N1 Cu1 N2 C4 166.76(8) . . . . ?
N1 Cu1 N2 C4 -13.24(8) 3_665 . . . ?
O1 Cu1 N2 C4 -113.38(8) . . . . ?
O1 Cu1 N2 C4 66.62(8) 3_665 . . . ?
N1 Cu1 O1 C7 16.68(9) . . . . ?
N1 Cu1 O1 C7 -163.32(9) 3_665 . . . ?
N2 Cu1 O1 C7 -76.09(9) . . . . ?
N2 Cu1 O1 C7 103.91(9) 3_665 . . . ?
C5 N1 C1 C2 172.32(11) 3_665 . . . ?
C6 N1 C1 C2 -68.08(14) . . . . ?
Cu1 N1 C1 C2 58.08(13) . . . . ?
N1 C1 C2 C3 -64.35(16) . . . . ?
C8 N2 C3 C2 61.20(14) . . . . ?
C4 N2 C3 C2 -175.55(11) . . . . ?
Cu1 N2 C3 C2 -64.18(12) . . . . ?
C1 C2 C3 N2 69.30(15) . . . . ?
C8 N2 C4 C5 -79.24(13) . . . . ?
C3 N2 C4 C5 156.48(11) . . . . ?
Cu1 N2 C4 C5 40.69(11) . . . . ?
N2 C4 C5 N1 -60.98(14) . . . 3_665 ?
C5 N1 C6 C7 -103.87(12) 3_665 . . . ?
C1 N1 C6 C7 137.52(11) . . . . ?
Cu1 N1 C6 C7 10.77(13) . . . . ?
Cu1 O1 C7 O2 163.28(11) . . . . ?
Cu1 O1 C7 C6 -15.35(14) . . . . ?
N1 C6 C7 O2 -174.67(11) . . . . ?
N1 C6 C7 O1 4.09(17) . . . . ?
C3 N2 C8 C9 59.31(15) . . . . ?
C4 N2 C8 C9 -63.99(15) . . . . ?
Cu1 N2 C8 C9 -177.34(9) . . . . ?
N2 C8 C9 O3 2.2(2) . . . . ?
N2 C8 C9 O4 -178.48(13) . . . . ?
